data_7232715
loop_
_publ_author_name
'Al-Azemi, Talal F.'
'Vinodh, Mickey'
'Alipour, Fatemeh H.'
'Mohamod, Abdirahman A.'

_publ_section_title
;
 Constitutional isomers of brominated-functionalized copillar[5]arenes:
 synthesis, characterization, and crystal structures
;
_journal_issue 24
_journal_name_full 'RSC Advances'
_journal_page_first 13814
_journal_paper_doi 10.1039/C9RA02313E
_journal_volume 9
_journal_year 2019
_chemical_formula_sum 'C53 H60 Br6 Cl2 O10'
_chemical_formula_weight 1407.37
_space_group_crystal_system orthorhombic
_space_group_IT_number 19
_space_group_name_Hall 'P 2ac 2ab'
_space_group_name_H-M_alt 'P 21 21 21'
_symmetry_space_group_name_Hall 'P 2ac 2ab'
_symmetry_space_group_name_H-M 'P 21 21 21'
_atom_sites_solution_hydrogens geom
_audit_creation_method SHELXL-2017/1
_audit_update_record
;
2018-11-22 deposited with the CCDC.    2019-04-30 downloaded from the CCDC.
;
_cell_angle_alpha 90
_cell_angle_beta 90
_cell_angle_gamma 90
_cell_formula_units_Z 4
_cell_length_a 12.3663(5)
_cell_length_b 19.9827(7)
_cell_length_c 22.6075(16)
_cell_measurement_reflns_used 14975
_cell_measurement_temperature 150(2)
_cell_measurement_theta_max 26.31
_cell_measurement_theta_min 3.17
_cell_volume 5586.6(5)
_computing_structure_refinement 'SHELXL-2017/1 (Sheldrick, 2017)'
_diffrn_ambient_temperature 150(2)
_diffrn_detector_area_resol_mean 10.000
_diffrn_measured_fraction_theta_full 0.997
_diffrn_measured_fraction_theta_max 0.997
_diffrn_measurement_device_type 'Rigaku R-AXIS RAPID'
_diffrn_measurement_method \w
_diffrn_radiation_type 'Mo K\a'
_diffrn_radiation_wavelength 0.71075
_diffrn_reflns_av_R_equivalents 0.0768
_diffrn_reflns_av_unetI/netI 0.1102
_diffrn_reflns_Laue_measured_fraction_full 0.997
_diffrn_reflns_Laue_measured_fraction_max 0.997
_diffrn_reflns_limit_h_max 15
_diffrn_reflns_limit_h_min -13
_diffrn_reflns_limit_k_max 24
_diffrn_reflns_limit_k_min -24
_diffrn_reflns_limit_l_max 28
_diffrn_reflns_limit_l_min -28
_diffrn_reflns_number 26875
_diffrn_reflns_point_group_measured_fraction_full 0.997
_diffrn_reflns_point_group_measured_fraction_max 0.996
_diffrn_reflns_theta_full 25.242
_diffrn_reflns_theta_max 26.361
_diffrn_reflns_theta_min 3.166
_exptl_absorpt_coefficient_mu 4.463
_exptl_absorpt_correction_T_max 0.731
_exptl_absorpt_correction_T_min 0.048
_exptl_absorpt_correction_type multi-scan
_exptl_absorpt_process_details 'ABSCOR (Rigaku, 1995)'
_exptl_crystal_colour Colorless
_exptl_crystal_density_diffrn 1.673
_exptl_crystal_description Block
_exptl_crystal_F_000 2808
_exptl_crystal_size_max 0.170
_exptl_crystal_size_mid 0.110
_exptl_crystal_size_min 0.070
_refine_diff_density_max 1.868
_refine_diff_density_min -1.216
_refine_diff_density_rms 0.129
_refine_ls_abs_structure_details
;
 Flack x determined using 2098 quotients [(I+)-(I-)]/[(I+)+(I-)]
 (Parsons, Flack and Wagner, Acta Cryst. B69 (2013) 249-259).
;
_refine_ls_abs_structure_Flack 0.011(8)
_refine_ls_extinction_method none
_refine_ls_goodness_of_fit_ref 1.032
_refine_ls_hydrogen_treatment constr
_refine_ls_matrix_type full
_refine_ls_number_parameters 644
_refine_ls_number_reflns 11368
_refine_ls_number_restraints 16
_refine_ls_restrained_S_all 1.033
_refine_ls_R_factor_all 0.1240
_refine_ls_R_factor_gt 0.0724
_refine_ls_shift/su_max 0.000
_refine_ls_shift/su_mean 0.000
_refine_ls_structure_factor_coef Fsqd
_refine_ls_weighting_details 'w=1/[\s^2^(Fo^2^)+(0.1077P)^2^] where P=(Fo^2^+2Fc^2^)/3'
_refine_ls_weighting_scheme calc
_refine_ls_wR_factor_gt 0.1795
_refine_ls_wR_factor_ref 0.2053
_reflns_Friedel_coverage 0.814
_reflns_Friedel_fraction_full 0.998
_reflns_Friedel_fraction_max 0.995
_reflns_number_gt 6936
_reflns_number_total 11368
_reflns_threshold_expression 'I > 2\s(I)'
_cod_data_source_file c9ra02313e2.cif
_cod_data_source_block 4a
_cod_database_code 7232715
_shelx_shelxl_version_number 2017/1
_shelx_space_group_comment
;
The symmetry employed for this shelxl refinement is uniquely defined
by the following loop, which should always be used as a source of
symmetry information in preference to the above space-group names.
They are only intended as comments.
;
_shelx_estimated_absorpt_t_min 0.518
_shelx_estimated_absorpt_t_max 0.745

loop_
_space_group_symop_operation_xyz
'x, y, z'
'x+1/2, -y+1/2, -z'
'-x, y+1/2, -z+1/2'
'-x+1/2, -y, z+1/2'

loop_
_atom_site_label
_atom_site_type_symbol
_atom_site_fract_x
_atom_site_fract_y
_atom_site_fract_z
_atom_site_U_iso_or_equiv
_atom_site_adp_type
_atom_site_occupancy
_atom_site_site_symmetry_order
_atom_site_calc_flag
_atom_site_refinement_flags_posn
_atom_site_refinement_flags_adp
Br1 Br 0.84727(14) 0.40954(8) 0.84077(6) 0.0600(5) Uani 1 1 d . .
Br2 Br 1.01583(15) 0.55961(9) 0.39289(7) 0.0675(5) Uani 1 1 d . .
Br3 Br 0.10225(12) 0.34723(8) 0.76795(6) 0.0512(4) Uani 1 1 d . .
Br4 Br 0.66822(14) 0.30472(8) 0.35745(7) 0.0583(4) Uani 1 1 d . .
Br5 Br 0.17524(18) 0.72014(12) 0.75616(10) 0.0962(8) Uani 1 1 d . .
Br6 Br 0.2029(3) 0.45017(14) 0.31349(10) 0.1229(11) Uani 1 1 d . U
Cl1 Cl 0.5065(4) 0.5086(2) 0.67041(17) 0.0673(11) Uani 1 1 d . .
Cl2 Cl 0.5902(4) 0.5036(3) 0.48690(18) 0.0808(14) Uani 1 1 d . .
O1 O 0.5953(8) 0.7064(5) 0.7084(4) 0.053(3) Uani 1 1 d . .
O2 O 0.4556(7) 0.7123(5) 0.4765(4) 0.050(2) Uani 1 1 d . .
O3 O 0.8537(8) 0.5237(5) 0.7460(4) 0.053(2) Uani 1 1 d . .
O4 O 0.8282(7) 0.6428(4) 0.5249(3) 0.038(2) Uani 1 1 d . .
O5 O 0.5872(8) 0.3088(5) 0.6978(4) 0.052(2) Uani 1 1 d . .
O6 O 0.8843(7) 0.3953(4) 0.5312(4) 0.045(2) Uani 1 1 d . .
O7 O 0.2281(8) 0.3870(5) 0.6420(4) 0.045(2) Uani 1 1 d . .
O8 O 0.4952(8) 0.2863(4) 0.4666(4) 0.046(2) Uani 1 1 d . .
O9 O 0.1677(10) 0.6337(5) 0.6408(4) 0.064(3) Uani 1 1 d . .
O10 O 0.2867(9) 0.4917(5) 0.4422(4) 0.052(3) Uani 1 1 d . .
C1 C 0.4148(11) 0.7041(6) 0.5771(6) 0.038(3) Uani 1 1 d . .
C2 C 0.4462(11) 0.7021(6) 0.6357(6) 0.041(3) Uani 1 1 d . .
H2 H 0.393584 0.698523 0.666155 0.049 Uiso 1 1 calc R U
C3 C 0.5568(11) 0.7053(6) 0.6497(6) 0.044(3) Uani 1 1 d . .
C4 C 0.6352(10) 0.7131(6) 0.6054(6) 0.037(3) Uani 1 1 d . .
C5 C 0.6019(11) 0.7152(6) 0.5476(6) 0.037(3) Uani 1 1 d . .
H5 H 0.654060 0.720404 0.517127 0.044 Uiso 1 1 calc R U
C6 C 0.4931(11) 0.7099(6) 0.5329(5) 0.037(3) Uani 1 1 d . .
C7 C 0.7535(10) 0.7176(6) 0.6215(6) 0.035(3) Uani 1 1 d . .
H7A H 0.762007 0.742523 0.659067 0.042 Uiso 1 1 calc R U
H7B H 0.793401 0.741997 0.590200 0.042 Uiso 1 1 calc R U
C8 C 0.8002(9) 0.6460(6) 0.6283(5) 0.031(3) Uani 1 1 d . .
C9 C 0.8053(10) 0.6164(6) 0.6824(5) 0.033(3) Uani 1 1 d . .
H9 H 0.785028 0.641382 0.716363 0.040 Uiso 1 1 calc R U
C10 C 0.8389(10) 0.5517(6) 0.6893(5) 0.036(3) Uani 1 1 d . .
C11 C 0.8746(9) 0.5146(6) 0.6411(5) 0.033(3) Uani 1 1 d . .
C12 C 0.8739(10) 0.5444(6) 0.5847(5) 0.032(3) Uani 1 1 d . .
H12 H 0.899122 0.520338 0.551215 0.038 Uiso 1 1 calc R U
C13 C 0.8357(11) 0.6097(5) 0.5787(5) 0.032(3) Uani 1 1 d . .
C14 C 0.9114(10) 0.4409(6) 0.6473(6) 0.039(3) Uani 1 1 d . .
H14A H 0.974508 0.432710 0.621330 0.047 Uiso 1 1 calc R U
H14B H 0.933647 0.432123 0.688619 0.047 Uiso 1 1 calc R U
C15 C 0.8216(11) 0.3946(6) 0.6306(6) 0.039(3) Uani 1 1 d . .
C16 C 0.7504(11) 0.3733(6) 0.6716(6) 0.042(3) Uani 1 1 d . .
H16 H 0.759045 0.387929 0.711352 0.050 Uiso 1 1 calc R U
C17 C 0.6633(11) 0.3302(6) 0.6580(5) 0.041(3) Uani 1 1 d . .
C18 C 0.6504(11) 0.3060(6) 0.5990(5) 0.036(3) Uani 1 1 d . .
C19 C 0.7239(11) 0.3279(6) 0.5577(6) 0.039(3) Uani 1 1 d . .
H19 H 0.716181 0.312977 0.517988 0.047 Uiso 1 1 calc R U
C20 C 0.8100(11) 0.3714(6) 0.5713(5) 0.036(3) Uani 1 1 d . .
C21 C 0.5589(11) 0.2611(6) 0.5839(6) 0.043(3) Uani 1 1 d . .
H21A H 0.545109 0.230747 0.617609 0.051 Uiso 1 1 calc R U
H21B H 0.579634 0.233264 0.549485 0.051 Uiso 1 1 calc R U
C22 C 0.4532(11) 0.2991(6) 0.5689(6) 0.040(3) Uani 1 1 d . .
C23 C 0.3889(11) 0.3232(6) 0.6131(6) 0.041(3) Uani 1 1 d . .
H23 H 0.405648 0.313451 0.653197 0.049 Uiso 1 1 calc R U
C24 C 0.2990(11) 0.3621(6) 0.5997(5) 0.036(3) Uani 1 1 d . .
C25 C 0.2696(11) 0.3744(6) 0.5413(6) 0.038(3) Uani 1 1 d . .
C26 C 0.3351(11) 0.3489(6) 0.4964(5) 0.038(3) Uani 1 1 d . .
H26 H 0.316150 0.357114 0.456312 0.046 Uiso 1 1 calc R U
C27 C 0.4285(10) 0.3112(6) 0.5090(5) 0.034(3) Uani 1 1 d . .
C28 C 0.1757(11) 0.4193(6) 0.5275(6) 0.041(3) Uani 1 1 d . .
H28A H 0.114309 0.407673 0.553645 0.050 Uiso 1 1 calc R U
H28B H 0.152585 0.411700 0.486107 0.050 Uiso 1 1 calc R U
C29 C 0.2032(10) 0.4923(7) 0.5356(6) 0.038(3) Uani 1 1 d . .
C30 C 0.1737(11) 0.5282(7) 0.5859(5) 0.040(3) Uani 1 1 d . .
H30 H 0.133298 0.506007 0.615796 0.048 Uiso 1 1 calc R U
C31 C 0.2007(11) 0.5950(7) 0.5944(5) 0.042(3) Uani 1 1 d . .
C32 C 0.2601(11) 0.6305(6) 0.5515(6) 0.040(3) Uani 1 1 d . .
C33 C 0.2881(11) 0.5951(7) 0.4996(6) 0.044(3) Uani 1 1 d . .
H33 H 0.326708 0.617729 0.469279 0.052 Uiso 1 1 calc R U
C34 C 0.2613(10) 0.5294(7) 0.4918(5) 0.040(3) Uani 1 1 d . .
C35 C 0.2969(10) 0.7006(6) 0.5604(7) 0.045(3) Uani 1 1 d . .
H35A H 0.253083 0.721600 0.592002 0.054 Uiso 1 1 calc R U
H35B H 0.285169 0.726308 0.523520 0.054 Uiso 1 1 calc R U
C36 C 0.5309(13) 0.6730(7) 0.7524(6) 0.052(4) Uani 1 1 d . .
H36A H 0.569460 0.673192 0.790252 0.063 Uiso 1 1 calc R U
H36B H 0.517492 0.626761 0.740067 0.063 Uiso 1 1 calc R U
H36C H 0.461737 0.696490 0.756864 0.063 Uiso 1 1 calc R U
C37 C 0.5295(12) 0.7323(8) 0.4319(6) 0.054(4) Uani 1 1 d . .
H37A H 0.494892 0.728269 0.393035 0.064 Uiso 1 1 calc R U
H37B H 0.593606 0.703439 0.433205 0.064 Uiso 1 1 calc R U
H37C H 0.551099 0.778844 0.438503 0.064 Uiso 1 1 calc R U
C38 C 0.7629(12) 0.5251(8) 0.7829(6) 0.048(3) Uani 1 1 d . .
H38A H 0.705135 0.496379 0.766267 0.057 Uiso 1 1 calc R U
H38B H 0.734760 0.571358 0.785918 0.057 Uiso 1 1 calc R U
C39 C 0.7947(14) 0.5002(8) 0.8429(6) 0.058(4) Uani 1 1 d . .
H39A H 0.731389 0.502554 0.869586 0.069 Uiso 1 1 calc R U
H39B H 0.851738 0.529592 0.859240 0.069 Uiso 1 1 calc R U
C40 C 0.8601(11) 0.6087(6) 0.4725(5) 0.043(3) Uani 1 1 d . .
H40A H 0.824490 0.629706 0.437963 0.051 Uiso 1 1 calc R U
H40B H 0.836019 0.561554 0.474707 0.051 Uiso 1 1 calc R U
C41 C 0.9822(11) 0.6108(6) 0.4641(6) 0.045(3) Uani 1 1 d . .
H41A H 1.019032 0.590996 0.498825 0.054 Uiso 1 1 calc R U
H41B H 1.007009 0.657685 0.459648 0.054 Uiso 1 1 calc R U
C42 C 0.5867(13) 0.3392(7) 0.7553(5) 0.046(3) Uani 1 1 d . .
H42A H 0.656608 0.331647 0.774564 0.055 Uiso 1 1 calc R U
H42B H 0.529030 0.319326 0.779293 0.055 Uiso 1 1 calc R U
H42C H 0.574028 0.387405 0.751293 0.055 Uiso 1 1 calc R U
C43 C 0.8670(12) 0.3808(7) 0.4710(6) 0.049(4) Uani 1 1 d . .
H43A H 0.930438 0.394347 0.448024 0.059 Uiso 1 1 calc R U
H43B H 0.803283 0.405267 0.456968 0.059 Uiso 1 1 calc R U
H43C H 0.855014 0.332606 0.466205 0.059 Uiso 1 1 calc R U
C44 C 0.2720(12) 0.4026(7) 0.7000(6) 0.047(3) Uani 1 1 d . .
H44A H 0.239024 0.444895 0.713938 0.056 Uiso 1 1 calc R U
H44B H 0.350697 0.410347 0.695902 0.056 Uiso 1 1 calc R U
C45 C 0.2546(12) 0.3506(8) 0.7456(6) 0.050(4) Uani 1 1 d . .
H45A H 0.299177 0.360853 0.780808 0.060 Uiso 1 1 calc R U
H45B H 0.277401 0.306546 0.729982 0.060 Uiso 1 1 calc R U
C46 C 0.4578(10) 0.2846(6) 0.4085(5) 0.035(3) Uani 1 1 d . .
H46A H 0.446815 0.330650 0.393544 0.042 Uiso 1 1 calc R U
H46B H 0.387968 0.260483 0.406461 0.042 Uiso 1 1 calc R U
C47 C 0.5414(12) 0.2490(7) 0.3716(7) 0.049(4) Uani 1 1 d . .
H47A H 0.509033 0.236216 0.333222 0.058 Uiso 1 1 calc R U
H47B H 0.563941 0.207529 0.392126 0.058 Uiso 1 1 calc R U
C48 C 0.1118(12) 0.6058(7) 0.6863(6) 0.050(4) Uani 1 1 d . .
H48A H 0.159537 0.574797 0.708314 0.060 Uiso 1 1 calc R U
H48B H 0.050308 0.579626 0.670420 0.060 Uiso 1 1 calc R U
C49 C 0.0695(12) 0.6593(7) 0.7281(6) 0.053(4) Uani 1 1 d . .
H49A H 0.035583 0.637039 0.762475 0.064 Uiso 1 1 calc R U
H49B H 0.012431 0.685011 0.707416 0.064 Uiso 1 1 calc R U
C50 C 0.3340(17) 0.5289(8) 0.3950(6) 0.073(3) Uani 1 1 d . U
H50A H 0.405776 0.546390 0.406711 0.087 Uiso 1 1 calc R U
H50B H 0.287140 0.567091 0.383880 0.087 Uiso 1 1 calc R U
C51 C 0.3448(18) 0.4793(9) 0.3430(7) 0.079(3) Uani 1 1 d . U
H51A H 0.386516 0.439710 0.356112 0.095 Uiso 1 1 calc R U
H51B H 0.385415 0.500937 0.310425 0.095 Uiso 1 1 calc R U
C52 C 0.557(2) 0.5342(10) 0.6021(8) 0.100(7) Uani 1 1 d D .
H52A H 0.521827 0.576343 0.589792 0.120 Uiso 1 1 calc R U
H52B H 0.636098 0.542651 0.605388 0.120 Uiso 1 1 calc R U
C53 C 0.537(2) 0.4805(9) 0.5569(7) 0.086(6) Uani 1 1 d D .
H53A H 0.457852 0.472867 0.553298 0.103 Uiso 1 1 calc R U
H53B H 0.570539 0.438129 0.570081 0.103 Uiso 1 1 calc R U

loop_
_atom_site_aniso_label
_atom_site_aniso_U_11
_atom_site_aniso_U_22
_atom_site_aniso_U_33
_atom_site_aniso_U_23
_atom_site_aniso_U_13
_atom_site_aniso_U_12
Br1 0.0627(11) 0.0694(10) 0.0479(8) 0.0117(7) 0.0020(7) 0.0142(8)
Br2 0.0625(12) 0.0843(12) 0.0559(9) -0.0161(9) 0.0145(8) 0.0084(9)
Br3 0.0443(8) 0.0695(10) 0.0399(7) 0.0045(7) 0.0038(6) 0.0022(7)
Br4 0.0488(9) 0.0591(9) 0.0670(9) -0.0013(8) 0.0148(8) 0.0005(7)
Br5 0.0743(14) 0.1039(15) 0.1105(16) -0.0574(13) 0.0190(12) -0.0295(12)
Br6 0.174(3) 0.1101(18) 0.0844(14) -0.0457(14) 0.0525(17) -0.0417(18)
Cl1 0.080(3) 0.067(2) 0.054(2) -0.006(2) 0.014(2) -0.012(2)
Cl2 0.081(3) 0.112(4) 0.050(2) 0.006(2) 0.012(2) -0.013(3)
O1 0.042(6) 0.080(7) 0.037(5) -0.008(5) 0.002(4) -0.003(5)
O2 0.034(6) 0.064(6) 0.052(5) 0.013(5) 0.005(4) -0.001(4)
O3 0.041(6) 0.072(6) 0.046(5) 0.012(5) 0.005(4) 0.013(5)
O4 0.045(5) 0.038(5) 0.031(4) -0.001(4) 0.005(4) 0.015(4)
O5 0.058(7) 0.057(6) 0.040(5) 0.006(5) 0.004(4) -0.019(5)
O6 0.033(5) 0.050(5) 0.051(5) -0.011(5) 0.004(4) -0.003(4)
O7 0.046(6) 0.055(5) 0.033(4) 0.000(4) 0.008(4) 0.003(5)
O8 0.044(6) 0.053(5) 0.041(5) -0.001(4) 0.002(4) 0.007(4)
O9 0.083(8) 0.051(6) 0.059(6) -0.016(5) 0.031(6) -0.024(6)
O10 0.063(7) 0.050(6) 0.042(5) 0.007(5) 0.022(5) 0.020(5)
C1 0.029(7) 0.026(6) 0.059(8) -0.003(6) 0.007(6) 0.005(5)
C2 0.034(8) 0.043(8) 0.045(7) 0.011(6) 0.004(6) 0.000(6)
C3 0.044(9) 0.039(7) 0.048(8) -0.002(7) 0.005(6) 0.009(6)
C4 0.030(7) 0.032(6) 0.047(7) -0.005(6) 0.002(6) 0.008(5)
C5 0.028(7) 0.039(7) 0.045(7) 0.004(6) 0.012(6) 0.005(5)
C6 0.040(8) 0.028(6) 0.042(7) 0.011(6) -0.004(6) 0.004(5)
C7 0.026(7) 0.031(6) 0.047(7) -0.008(6) 0.005(5) -0.006(5)
C8 0.019(6) 0.033(6) 0.042(6) -0.006(6) -0.001(5) -0.005(5)
C9 0.027(7) 0.030(6) 0.042(7) 0.008(6) 0.008(5) 0.002(5)
C10 0.029(7) 0.051(7) 0.029(6) 0.007(6) 0.001(5) -0.006(6)
C11 0.015(6) 0.039(6) 0.047(7) 0.001(6) -0.008(5) -0.006(5)
C12 0.031(7) 0.033(6) 0.033(6) -0.004(5) -0.002(5) -0.009(5)
C13 0.032(7) 0.028(6) 0.038(6) 0.006(5) 0.002(6) -0.005(5)
C14 0.030(7) 0.035(7) 0.053(7) 0.000(6) -0.004(6) 0.009(6)
C15 0.029(7) 0.033(6) 0.055(8) 0.005(6) -0.009(6) -0.001(5)
C16 0.037(8) 0.042(7) 0.046(7) 0.017(6) -0.010(6) -0.006(6)
C17 0.045(8) 0.037(7) 0.040(6) 0.015(6) 0.000(6) -0.009(6)
C18 0.037(8) 0.033(6) 0.039(6) -0.002(6) 0.002(6) -0.004(6)
C19 0.034(7) 0.037(7) 0.047(7) -0.001(6) -0.006(6) 0.005(6)
C20 0.037(8) 0.033(6) 0.037(7) -0.001(5) 0.002(5) -0.002(5)
C21 0.046(9) 0.032(7) 0.051(8) -0.008(6) -0.003(7) -0.004(6)
C22 0.041(8) 0.028(7) 0.051(8) 0.000(6) -0.001(6) -0.012(6)
C23 0.043(8) 0.039(7) 0.040(7) 0.001(6) 0.004(6) -0.013(6)
C24 0.047(9) 0.025(6) 0.037(6) 0.001(5) 0.007(6) -0.009(5)
C25 0.038(8) 0.034(7) 0.042(7) -0.005(6) 0.006(6) -0.008(6)
C26 0.039(8) 0.034(6) 0.042(6) -0.007(6) 0.003(6) -0.002(6)
C27 0.030(7) 0.035(7) 0.036(6) -0.007(6) 0.008(5) -0.010(6)
C28 0.027(7) 0.054(8) 0.043(7) -0.004(6) 0.002(6) -0.003(6)
C29 0.026(7) 0.049(8) 0.040(7) -0.008(6) 0.000(5) -0.001(6)
C30 0.036(8) 0.051(8) 0.032(6) -0.011(6) 0.016(6) -0.006(6)
C31 0.042(8) 0.054(8) 0.031(6) 0.005(6) 0.002(6) -0.004(7)
C32 0.029(8) 0.043(7) 0.050(7) 0.001(6) -0.002(6) 0.000(6)
C33 0.034(8) 0.048(8) 0.050(7) 0.016(7) 0.009(6) 0.001(6)
C34 0.024(7) 0.062(9) 0.032(6) 0.002(6) 0.015(5) 0.009(6)
C35 0.019(7) 0.045(8) 0.072(9) 0.011(7) 0.008(6) -0.004(6)
C36 0.063(10) 0.046(8) 0.049(8) 0.004(7) 0.020(7) 0.010(7)
C37 0.042(9) 0.073(10) 0.046(8) 0.016(8) 0.015(7) -0.001(8)
C38 0.043(9) 0.062(9) 0.038(7) 0.007(7) 0.013(6) 0.005(7)
C39 0.066(11) 0.066(10) 0.040(7) 0.002(7) 0.004(7) -0.005(8)
C40 0.051(9) 0.042(7) 0.035(6) -0.009(6) -0.004(6) 0.012(6)
C41 0.040(9) 0.040(7) 0.054(8) -0.009(6) -0.009(7) 0.009(6)
C42 0.062(10) 0.038(7) 0.036(7) 0.005(6) -0.002(6) -0.013(7)
C43 0.052(10) 0.052(8) 0.043(7) -0.014(7) 0.009(7) 0.002(7)
C44 0.050(9) 0.041(8) 0.050(8) 0.008(7) 0.007(7) -0.003(7)
C45 0.051(9) 0.060(9) 0.039(7) 0.001(7) 0.000(6) -0.001(7)
C46 0.030(7) 0.030(6) 0.045(7) -0.003(6) 0.008(6) 0.006(5)
C47 0.053(10) 0.038(7) 0.054(8) -0.002(7) -0.004(7) -0.001(6)
C48 0.044(9) 0.063(9) 0.042(7) -0.004(7) 0.013(7) -0.021(7)
C49 0.056(10) 0.051(8) 0.053(8) -0.020(8) 0.027(7) -0.010(7)
C50 0.111(9) 0.065(8) 0.042(6) 0.016(6) 0.035(6) 0.026(7)
C51 0.118(8) 0.072(8) 0.048(6) 0.015(6) 0.043(6) 0.036(7)
C52 0.12(2) 0.108(17) 0.072(12) 0.005(13) 0.004(13) -0.015(14)
C53 0.123(19) 0.071(12) 0.065(11) -0.006(10) 0.017(12) -0.011(12)

loop_
_atom_type_symbol
_atom_type_description
_atom_type_scat_dispersion_real
_atom_type_scat_dispersion_imag
_atom_type_scat_source
C C 0.0033 0.0016 'International Tables Vol C Tables 4.2.6.8 and 6.1.1.4'
H H 0.0000 0.0000 'International Tables Vol C Tables 4.2.6.8 and 6.1.1.4'
O O 0.0106 0.0060 'International Tables Vol C Tables 4.2.6.8 and 6.1.1.4'
Br Br -0.2901 2.4595 'International Tables Vol C Tables 4.2.6.8 and 6.1.1.4'
Cl Cl 0.1484 0.1585 'International Tables Vol C Tables 4.2.6.8 and 6.1.1.4'

loop_
_geom_angle_atom_site_label_1
_geom_angle_atom_site_label_2
_geom_angle_atom_site_label_3
_geom_angle
C3 O1 C36 117.2(11)
C6 O2 C37 117.3(11)
C38 O3 C10 115.5(10)
C13 O4 C40 118.9(9)
C17 O5 C42 117.7(10)
C20 O6 C43 117.5(10)
C24 O7 C44 117.6(11)
C27 O8 C46 118.2(10)
C48 O9 C31 120.0(10)
C34 O10 C50 114.6(11)
C2 C1 C6 119.6(12)
C2 C1 C35 120.7(12)
C6 C1 C35 119.7(12)
C1 C2 C3 119.3(12)
C1 C2 H2 120.4
C3 C2 H2 120.4
C4 C3 C2 121.0(13)
C4 C3 O1 116.0(12)
C2 C3 O1 122.8(12)
C5 C4 C3 118.5(12)
C5 C4 C7 121.3(12)
C3 C4 C7 120.2(12)
C4 C5 C6 121.1(12)
C4 C5 H5 119.4
C6 C5 H5 119.4
O2 C6 C5 123.6(12)
O2 C6 C1 115.9(12)
C5 C6 C1 120.4(11)
C4 C7 C8 109.2(9)
C4 C7 H7A 109.8
C8 C7 H7A 109.8
C4 C7 H7B 109.8
C8 C7 H7B 109.8
H7A C7 H7B 108.3
C9 C8 C13 118.6(11)
C9 C8 C7 120.5(10)
C13 C8 C7 120.9(10)
C8 C9 C10 121.9(12)
C8 C9 H9 119.0
C10 C9 H9 119.0
C9 C10 C11 120.7(11)
C9 C10 O3 121.2(11)
C11 C10 O3 117.4(11)
C10 C11 C12 118.9(11)
C10 C11 C14 122.0(11)
C12 C11 C14 119.1(11)
C13 C12 C11 119.1(11)
C13 C12 H12 120.5
C11 C12 H12 120.5
O4 C13 C12 123.6(11)
O4 C13 C8 115.6(10)
C12 C13 C8 120.7(10)
C15 C14 C11 110.4(10)
C15 C14 H14A 109.6
C11 C14 H14A 109.6
C15 C14 H14B 109.6
C11 C14 H14B 109.6
H14A C14 H14B 108.1
C16 C15 C20 118.6(12)
C16 C15 C14 120.6(12)
C20 C15 C14 120.9(12)
C15 C16 C17 122.8(13)
C15 C16 H16 118.6
C17 C16 H16 118.6
O5 C17 C16 124.9(12)
O5 C17 C18 115.5(11)
C16 C17 C18 119.6(12)
C19 C18 C17 117.0(11)
C19 C18 C21 122.6(11)
C17 C18 C21 120.4(11)
C18 C19 C20 123.2(12)
C18 C19 H19 118.4
C20 C19 H19 118.4
O6 C20 C19 125.1(11)
O6 C20 C15 116.0(11)
C19 C20 C15 118.8(12)
C18 C21 C22 113.5(10)
C18 C21 H21A 108.9
C22 C21 H21A 108.9
C18 C21 H21B 108.9
C22 C21 H21B 108.9
H21A C21 H21B 107.7
C23 C22 C27 121.1(13)
C23 C22 C21 120.4(12)
C27 C22 C21 118.5(12)
C22 C23 C24 120.2(12)
C22 C23 H23 119.9
C24 C23 H23 119.9
C25 C24 C23 121.0(12)
C25 C24 O7 115.2(12)
C23 C24 O7 123.6(11)
C24 C25 C26 118.3(12)
C24 C25 C28 120.4(12)
C26 C25 C28 121.1(12)
C25 C26 C27 121.6(11)
C25 C26 H26 119.2
C27 C26 H26 119.2
O8 C27 C26 123.4(11)
O8 C27 C22 118.9(12)
C26 C27 C22 117.7(11)
C25 C28 C29 112.2(11)
C25 C28 H28A 109.2
C29 C28 H28A 109.2
C25 C28 H28B 109.2
C29 C28 H28B 109.2
H28A C28 H28B 107.9
C30 C29 C34 115.5(11)
C30 C29 C28 122.5(12)
C34 C29 C28 122.0(11)
C31 C30 C29 123.0(12)
C31 C30 H30 118.5
C29 C30 H30 118.5
O9 C31 C30 125.4(11)
O9 C31 C32 113.5(12)
C30 C31 C32 120.9(12)
C31 C32 C33 116.6(12)
C31 C32 C35 122.7(12)
C33 C32 C35 120.6(12)
C34 C33 C32 121.9(12)
C34 C33 H33 119.0
C32 C33 H33 119.0
C33 C34 O10 124.8(11)
C33 C34 C29 122.0(11)
O10 C34 C29 113.1(11)
C32 C35 C1 111.9(11)
C32 C35 H35A 109.2
C1 C35 H35A 109.2
C32 C35 H35B 109.2
C1 C35 H35B 109.2
H35A C35 H35B 107.9
O1 C36 H36A 109.5
O1 C36 H36B 109.5
H36A C36 H36B 109.5
O1 C36 H36C 109.5
H36A C36 H36C 109.5
H36B C36 H36C 109.5
O2 C37 H37A 109.5
O2 C37 H37B 109.5
H37A C37 H37B 109.5
O2 C37 H37C 109.5
H37A C37 H37C 109.5
H37B C37 H37C 109.5
O3 C38 C39 108.8(12)
O3 C38 H38A 109.9
C39 C38 H38A 109.9
O3 C38 H38B 109.9
C39 C38 H38B 109.9
H38A C38 H38B 108.3
C38 C39 Br1 112.3(10)
C38 C39 H39A 109.1
Br1 C39 H39A 109.1
C38 C39 H39B 109.1
Br1 C39 H39B 109.1
H39A C39 H39B 107.9
O4 C40 C41 111.5(11)
O4 C40 H40A 109.3
C41 C40 H40A 109.3
O4 C40 H40B 109.3
C41 C40 H40B 109.3
H40A C40 H40B 108.0
C40 C41 Br2 107.4(9)
C40 C41 H41A 110.2
Br2 C41 H41A 110.2
C40 C41 H41B 110.2
Br2 C41 H41B 110.2
H41A C41 H41B 108.5
O5 C42 H42A 109.5
O5 C42 H42B 109.5
H42A C42 H42B 109.5
O5 C42 H42C 109.5
H42A C42 H42C 109.5
H42B C42 H42C 109.5
O6 C43 H43A 109.5
O6 C43 H43B 109.5
H43A C43 H43B 109.5
O6 C43 H43C 109.5
H43A C43 H43C 109.5
H43B C43 H43C 109.5
O7 C44 C45 115.1(11)
O7 C44 H44A 108.5
C45 C44 H44A 108.5
O7 C44 H44B 108.5
C45 C44 H44B 108.5
H44A C44 H44B 107.5
C44 C45 Br3 110.2(10)
C44 C45 H45A 109.6
Br3 C45 H45A 109.6
C44 C45 H45B 109.6
Br3 C45 H45B 109.6
H45A C45 H45B 108.1
O8 C46 C47 107.8(11)
O8 C46 H46A 110.1
C47 C46 H46A 110.1
O8 C46 H46B 110.1
C47 C46 H46B 110.1
H46A C46 H46B 108.5
C46 C47 Br4 112.0(9)
C46 C47 H47A 109.2
Br4 C47 H47A 109.2
C46 C47 H47B 109.2
Br4 C47 H47B 109.2
H47A C47 H47B 107.9
O9 C48 C49 110.8(11)
O9 C48 H48A 109.5
C49 C48 H48A 109.5
O9 C48 H48B 109.5
C49 C48 H48B 109.5
H48A C48 H48B 108.1
C48 C49 Br5 115.0(10)
C48 C49 H49A 108.5
Br5 C49 H49A 108.5
C48 C49 H49B 108.5
Br5 C49 H49B 108.5
H49A C49 H49B 107.5
O10 C50 C51 105.7(13)
O10 C50 H50A 110.6
C51 C50 H50A 110.6
O10 C50 H50B 110.6
C51 C50 H50B 110.6
H50A C50 H50B 108.7
C50 C51 Br6 111.8(13)
C50 C51 H51A 109.3
Br6 C51 H51A 109.3
C50 C51 H51B 109.3
Br6 C51 H51B 109.3
H51A C51 H51B 107.9
C53 C52 Cl1 109.3(14)
C53 C52 H52A 109.8
Cl1 C52 H52A 109.8
C53 C52 H52B 109.8
Cl1 C52 H52B 109.8
H52A C52 H52B 108.3
C52 C53 Cl2 110.9(13)
C52 C53 H53A 109.5
Cl2 C53 H53A 109.5
C52 C53 H53B 109.5
Cl2 C53 H53B 109.5
H53A C53 H53B 108.1

loop_
_geom_bond_atom_site_label_1
_geom_bond_atom_site_label_2
_geom_bond_distance
Br1 C39 1.924(16)
Br2 C41 1.953(13)
Br3 C45 1.952(14)
Br4 C47 1.949(14)
Br5 C49 1.895(14)
Br6 C51 1.97(2)
Cl1 C52 1.74(2)
Cl2 C53 1.776(18)
O1 C3 1.408(16)
O1 C36 1.438(16)
O2 C6 1.357(15)
O2 C37 1.419(15)
O3 C38 1.400(16)
O3 C10 1.410(15)
O4 C13 1.388(14)
O4 C40 1.422(14)
O5 C17 1.369(15)
O5 C42 1.436(15)
O6 C20 1.377(15)
O6 C43 1.407(16)
O7 C24 1.390(15)
O7 C44 1.452(16)
O8 C27 1.360(14)
O8 C46 1.393(15)
O9 C48 1.359(15)
O9 C31 1.366(16)
O10 C34 1.386(15)
O10 C50 1.425(17)
C1 C2 1.380(18)
C1 C6 1.397(18)
C1 C35 1.507(18)
C2 C3 1.406(19)
C2 H2 0.9500
C3 C4 1.403(18)
C4 C5 1.369(18)
C4 C7 1.511(17)
C5 C6 1.389(19)
C5 H5 0.9500
C7 C8 1.551(17)
C7 H7A 0.9900
C7 H7B 0.9900
C8 C9 1.361(16)
C8 C13 1.405(16)
C9 C10 1.366(17)
C9 H9 0.9500
C10 C11 1.390(17)
C11 C12 1.406(17)
C11 C14 1.549(16)
C12 C13 1.395(17)
C12 H12 0.9500
C14 C15 1.493(18)
C14 H14A 0.9900
C14 H14B 0.9900
C15 C16 1.348(18)
C15 C20 1.428(18)
C16 C17 1.413(18)
C16 H16 0.9500
C17 C18 1.428(17)
C18 C19 1.376(18)
C18 C21 1.484(17)
C19 C20 1.408(18)
C19 H19 0.9500
C21 C22 1.548(19)
C21 H21A 0.9900
C21 H21B 0.9900
C22 C23 1.365(18)
C22 C27 1.410(17)
C23 C24 1.390(19)
C23 H23 0.9500
C24 C25 1.390(18)
C25 C26 1.396(17)
C25 C28 1.501(19)
C26 C27 1.408(18)
C26 H26 0.9500
C28 C29 1.508(18)
C28 H28A 0.9900
C28 H28B 0.9900
C29 C30 1.395(17)
C29 C34 1.429(18)
C30 C31 1.388(19)
C30 H30 0.9500
C31 C32 1.409(18)
C32 C33 1.412(19)
C32 C35 1.487(18)
C33 C34 1.367(19)
C33 H33 0.9500
C35 H35A 0.9900
C35 H35B 0.9900
C36 H36A 0.9800
C36 H36B 0.9800
C36 H36C 0.9800
C37 H37A 0.9800
C37 H37B 0.9800
C37 H37C 0.9800
C38 C39 1.497(19)
C38 H38A 0.9900
C38 H38B 0.9900
C39 H39A 0.9900
C39 H39B 0.9900
C40 C41 1.52(2)
C40 H40A 0.9900
C40 H40B 0.9900
C41 H41A 0.9900
C41 H41B 0.9900
C42 H42A 0.9800
C42 H42B 0.9800
C42 H42C 0.9800
C43 H43A 0.9800
C43 H43B 0.9800
C43 H43C 0.9800
C44 C45 1.479(19)
C44 H44A 0.9900
C44 H44B 0.9900
C45 H45A 0.9900
C45 H45B 0.9900
C46 C47 1.506(18)
C46 H46A 0.9900
C46 H46B 0.9900
C47 H47A 0.9900
C47 H47B 0.9900
C48 C49 1.519(19)
C48 H48A 0.9900
C48 H48B 0.9900
C49 H49A 0.9900
C49 H49B 0.9900
C50 C51 1.54(2)
C50 H50A 0.9900
C50 H50B 0.9900
C51 H51A 0.9900
C51 H51B 0.9900
C52 C53 1.505(13)
C52 H52A 0.9900
C52 H52B 0.9900
C53 H53A 0.9900
C53 H53B 0.9900

loop_
_geom_torsion_atom_site_label_1
_geom_torsion_atom_site_label_2
_geom_torsion_atom_site_label_3
_geom_torsion_atom_site_label_4
_geom_torsion
C6 C1 C2 C3 -0.6(19)
C35 C1 C2 C3 179.9(12)
C1 C2 C3 C4 2(2)
C1 C2 C3 O1 177.3(12)
C36 O1 C3 C4 -155.6(11)
C36 O1 C3 C2 29.2(18)
C2 C3 C4 C5 -2.1(19)
O1 C3 C4 C5 -177.4(11)
C2 C3 C4 C7 179.0(12)
O1 C3 C4 C7 3.7(17)
C3 C4 C5 C6 0.1(18)
C7 C4 C5 C6 178.9(11)
C37 O2 C6 C5 -10.8(18)
C37 O2 C6 C1 167.0(12)
C4 C5 C6 O2 179.4(11)
C4 C5 C6 C1 1.7(18)
C2 C1 C6 O2 -179.3(11)
C35 C1 C6 O2 0.1(16)
C2 C1 C6 C5 -1.4(17)
C35 C1 C6 C5 178.0(11)
C5 C4 C7 C8 -94.6(14)
C3 C4 C7 C8 84.3(13)
C4 C7 C8 C9 -94.9(13)
C4 C7 C8 C13 83.6(14)
C13 C8 C9 C10 -3.2(19)
C7 C8 C9 C10 175.3(11)
C8 C9 C10 C11 3.4(19)
C8 C9 C10 O3 173.8(11)
C38 O3 C10 C9 57.3(17)
C38 O3 C10 C11 -131.9(12)
C9 C10 C11 C12 -1.1(18)
O3 C10 C11 C12 -172.0(11)
C9 C10 C11 C14 -179.0(11)
O3 C10 C11 C14 10.2(17)
C10 C11 C12 C13 -1.1(17)
C14 C11 C12 C13 176.8(11)
C40 O4 C13 C12 0.5(18)
C40 O4 C13 C8 -178.5(11)
C11 C12 C13 O4 -177.8(11)
C11 C12 C13 C8 1.2(18)
C9 C8 C13 O4 180.0(11)
C7 C8 C13 O4 1.4(16)
C9 C8 C13 C12 0.9(18)
C7 C8 C13 C12 -177.6(11)
C10 C11 C14 C15 97.7(14)
C12 C11 C14 C15 -80.1(14)
C11 C14 C15 C16 -89.5(15)
C11 C14 C15 C20 91.2(14)
C20 C15 C16 C17 -1(2)
C14 C15 C16 C17 179.2(12)
C42 O5 C17 C16 9.0(19)
C42 O5 C17 C18 -170.9(12)
C15 C16 C17 O5 -178.1(13)
C15 C16 C17 C18 2(2)
O5 C17 C18 C19 178.4(11)
C16 C17 C18 C19 -1.5(19)
O5 C17 C18 C21 0.4(18)
C16 C17 C18 C21 -179.5(12)
C17 C18 C19 C20 0.9(19)
C21 C18 C19 C20 178.9(12)
C43 O6 C20 C19 6.7(18)
C43 O6 C20 C15 -171.7(11)
C18 C19 C20 O6 -179.0(12)
C18 C19 C20 C15 -0.6(19)
C16 C15 C20 O6 179.3(11)
C14 C15 C20 O6 -1.3(17)
C16 C15 C20 C19 0.8(18)
C14 C15 C20 C19 -179.8(11)
C19 C18 C21 C22 -92.9(16)
C17 C18 C21 C22 85.0(16)
C18 C21 C22 C23 -79.9(15)
C18 C21 C22 C27 96.7(14)
C27 C22 C23 C24 -1.8(18)
C21 C22 C23 C24 174.6(11)
C22 C23 C24 C25 3.2(19)
C22 C23 C24 O7 178.3(11)
C44 O7 C24 C25 -153.7(11)
C44 O7 C24 C23 31.0(16)
C23 C24 C25 C26 -2.4(18)
O7 C24 C25 C26 -177.9(11)
C23 C24 C25 C28 -176.9(11)
O7 C24 C25 C28 7.7(17)
C24 C25 C26 C27 0.3(18)
C28 C25 C26 C27 174.7(11)
C46 O8 C27 C26 -14.9(17)
C46 O8 C27 C22 165.1(11)
C25 C26 C27 O8 -179.1(11)
C25 C26 C27 C22 1.0(18)
C23 C22 C27 O8 179.8(11)
C21 C22 C27 O8 3.3(17)
C23 C22 C27 C26 -0.2(18)
C21 C22 C27 C26 -176.7(10)
C24 C25 C28 C29 76.0(15)
C26 C25 C28 C29 -98.4(14)
C25 C28 C29 C30 -100.1(15)
C25 C28 C29 C34 80.0(15)
C34 C29 C30 C31 -2(2)
C28 C29 C30 C31 178.5(13)
C48 O9 C31 C30 6(2)
C48 O9 C31 C32 -178.4(13)
C29 C30 C31 O9 175.3(13)
C29 C30 C31 C32 0(2)
O9 C31 C32 C33 -174.3(12)
C30 C31 C32 C33 1(2)
O9 C31 C32 C35 8.5(19)
C30 C31 C32 C35 -175.9(13)
C31 C32 C33 C34 -1(2)
C35 C32 C33 C34 175.8(12)
C32 C33 C34 O10 -179.7(12)
C32 C33 C34 C29 0(2)
C50 O10 C34 C33 -7(2)
C50 O10 C34 C29 173.4(13)
C30 C29 C34 C33 1.4(19)
C28 C29 C34 C33 -178.7(12)
C30 C29 C34 O10 -178.7(11)
C28 C29 C34 O10 1.2(18)
C31 C32 C35 C1 101.3(15)
C33 C32 C35 C1 -75.8(17)
C2 C1 C35 C32 -89.9(16)
C6 C1 C35 C32 90.7(15)
C10 O3 C38 C39 -174.3(12)
O3 C38 C39 Br1 -60.9(15)
C13 O4 C40 C41 -81.5(14)
O4 C40 C41 Br2 177.8(8)
C24 O7 C44 C45 -98.9(14)
O7 C44 C45 Br3 -70.7(13)
C27 O8 C46 C47 -174.6(10)
O8 C46 C47 Br4 -74.2(12)
C31 O9 C48 C49 -171.7(13)
O9 C48 C49 Br5 -52.8(17)
C34 O10 C50 C51 -174.6(13)
O10 C50 C51 Br6 65.7(15)
Cl1 C52 C53 Cl2 -178.6(13)
